data_7115912
loop_
_publ_author_name
'Tatsuhiro Kojima'
'Wanuk Choi'
'Masaki Kawano'

_publ_section_title
;
 Single-crystal growth of coordination networks via the gas phase and
 dependence of iodine encapsulation on the crystal size
;
_journal_name_full Chem.Commun.
_journal_page_first 13793
_journal_paper_doi 10.1039/C4cc06342B
_journal_volume 50
_journal_year 2014
_chemical_formula_moiety '(C18 H12 N6)1,(Zn1 I2)2'
_chemical_formula_sum 'C18 H12 I4 N6 Zn2'
_chemical_formula_weight 950.68
_chemical_name_systematic
;
 ?
;
_space_group_IT_number 61
_symmetry_cell_setting orthorhombic
_symmetry_space_group_name_Hall '-P 2ac 2ab'
_symmetry_space_group_name_H-M 'P b c a'
_atom_sites_solution_hydrogens geom
_atom_sites_solution_primary direct
_atom_sites_solution_secondary difmap
_audit_creation_method SHELXL-97
_cell_angle_alpha 90.00
_cell_angle_beta 90.00
_cell_angle_gamma 90.00
_cell_formula_units_Z 8
_cell_length_a 17.8543(3)
_cell_length_b 15.2865(2)
_cell_length_c 19.0223(2)
_cell_measurement_reflns_used 61129
_cell_measurement_temperature 293(2)
_cell_measurement_theta_max 29.41
_cell_measurement_theta_min 2.02
_cell_volume 5191.75(12)
_computing_cell_refinement HKL3000
_computing_data_collection 'PAL ADSC Quantum-210 ADX Program'
_computing_data_reduction HKL3000
_computing_molecular_graphics 'Diamond 3'
_computing_publication_material WinGX
_computing_structure_refinement 'SHELXL-97 (Sheldrick, 1997)'
_computing_structure_solution 'SHELXS-97 (Sheldrick, 1990)'
_diffrn_ambient_temperature 293(2)
_diffrn_measured_fraction_theta_full 0.984
_diffrn_measured_fraction_theta_max 0.710
_diffrn_measurement_device_type 'ADSC Q210 CCD area detector'
_diffrn_measurement_method 'omega scan'
_diffrn_radiation_monochromator 'Si(111) double crystal monochromator'
_diffrn_radiation_source 'PLSII 2D bending magnet'
_diffrn_radiation_type synchrotron
_diffrn_radiation_wavelength 0.70000
_diffrn_reflns_av_R_equivalents 0.0461
_diffrn_reflns_av_sigmaI/netI 0.0225
_diffrn_reflns_limit_h_max 21
_diffrn_reflns_limit_h_min -22
_diffrn_reflns_limit_k_max 21
_diffrn_reflns_limit_k_min -21
_diffrn_reflns_limit_l_max 24
_diffrn_reflns_limit_l_min -25
_diffrn_reflns_number 61129
_diffrn_reflns_theta_full 24.95
_diffrn_reflns_theta_max 29.41
_diffrn_reflns_theta_min 2.02
_exptl_absorpt_coefficient_mu 6.030
_exptl_absorpt_correction_T_max 0.7621
_exptl_absorpt_correction_T_min 0.7252
_exptl_absorpt_correction_type multi-scan
_exptl_absorpt_process_details
;
[c.f. r.h. blessing, acta cryst. (1995), a51, 33-38]
;
_exptl_crystal_colour yellow
_exptl_crystal_density_diffrn 2.433
_exptl_crystal_density_method 'not measured'
_exptl_crystal_description block
_exptl_crystal_F_000 3472
_exptl_crystal_size_max 0.11
_exptl_crystal_size_mid 0.10
_exptl_crystal_size_min 0.08
_refine_diff_density_max 1.930
_refine_diff_density_min -4.192
_refine_diff_density_rms 0.261
_refine_ls_extinction_method none
_refine_ls_goodness_of_fit_ref 1.109
_refine_ls_hydrogen_treatment constr
_refine_ls_matrix_type full
_refine_ls_number_parameters 271
_refine_ls_number_reflns 5340
_refine_ls_number_restraints 0
_refine_ls_restrained_S_all 1.109
_refine_ls_R_factor_all 0.0737
_refine_ls_R_factor_gt 0.0587
_refine_ls_shift/su_max 0.001
_refine_ls_shift/su_mean 0.000
_refine_ls_structure_factor_coef Fsqd
_refine_ls_weighting_details 'calc w=1/[\s^2^(Fo^2^)+(0.1240P)^2^+28.6107P] where P=(Fo^2^+2Fc^2^)/3'
_refine_ls_weighting_scheme calc
_refine_ls_wR_factor_gt 0.1883
_refine_ls_wR_factor_ref 0.2035
_reflns_number_gt 4182
_reflns_number_total 5340
_reflns_threshold_expression >2\s(I)
_cod_data_source_file c4cc06342b3.cif
_cod_data_source_block 3
_cod_original_sg_symbol_H-M Pbca
_cod_database_code 7115912

loop_
_symmetry_equiv_pos_as_xyz
'x, y, z'
'-x+1/2, -y, z+1/2'
'x+1/2, -y+1/2, -z'
'-x, y+1/2, -z+1/2'
'-x, -y, -z'
'x-1/2, y, -z-1/2'
'-x-1/2, y-1/2, z'
'x, -y-1/2, z-1/2'

loop_
_atom_site_label
_atom_site_type_symbol
_atom_site_fract_x
_atom_site_fract_y
_atom_site_fract_z
_atom_site_U_iso_or_equiv
_atom_site_adp_type
_atom_site_occupancy
_atom_site_symmetry_multiplicity
_atom_site_calc_flag
_atom_site_refinement_flags
Zn1 Zn 0.22557(5) -0.13197(6) 0.50873(5) 0.0316(2) Uani 1 1 d .
I1 I 0.23922(4) -0.03825(5) 0.61929(3) 0.0524(2) Uani 1 1 d .
I2 I 0.23113(6) -0.29227(4) 0.52281(5) 0.0747(3) Uani 1 1 d .
Zn2 Zn 0.37592(7) -0.08077(6) 0.66085(6) 0.0448(3) Uani 1 1 d .
I3 I 0.35206(6) -0.16035(6) 0.77556(4) 0.0845(4) Uani 1 1 d .
I4 I 0.45806(5) -0.14192(6) 0.56438(5) 0.0743(3) Uani 1 1 d .
C1 C -0.1012(4) 0.0499(5) 0.2399(4) 0.0332(16) Uani 1 1 d .
C2 C -0.1376(5) 0.0027(5) 0.1805(4) 0.0323(16) Uani 1 1 d .
C3 C -0.1572(7) 0.0470(6) 0.1201(5) 0.056(3) Uani 1 1 d .
H3 H -0.1489 0.1069 0.1165 0.067 Uiso 1 1 calc R
C4 C -0.1887(7) 0.0028(6) 0.0663(5) 0.054(3) Uani 1 1 d .
H4 H -0.1980 0.0331 0.0248 0.064 Uiso 1 1 calc R
C5 C -0.1887(6) -0.1246(5) 0.1265(5) 0.045(2) Uani 1 1 d .
H5 H -0.2001 -0.1839 0.1292 0.054 Uiso 1 1 calc R
C6 C -0.1534(6) -0.0853(6) 0.1821(5) 0.046(2) Uani 1 1 d .
H6 H -0.1401 -0.1184 0.2212 0.055 Uiso 1 1 calc R
C7 C -0.0336(5) 0.0465(5) 0.3395(4) 0.0346(17) Uani 1 1 d .
C8 C 0.0174(5) -0.0003(5) 0.3887(4) 0.0324(16) Uani 1 1 d .
C9 C 0.0241(5) -0.0908(5) 0.3885(5) 0.042(2) Uani 1 1 d .
H9 H -0.0079 -0.1253 0.3616 0.051 Uiso 1 1 calc R
C10 C 0.0798(5) -0.1285(6) 0.4293(5) 0.042(2) Uani 1 1 d .
H10 H 0.0850 -0.1890 0.4285 0.050 Uiso 1 1 calc R
C11 C 0.1150(5) 0.0044(5) 0.4732(4) 0.0398(19) Uani 1 1 d .
H11 H 0.1448 0.0369 0.5036 0.048 Uiso 1 1 calc R
C12 C 0.0617(5) 0.0467(5) 0.4341(4) 0.0395(18) Uani 1 1 d .
H12 H 0.0555 0.1069 0.4383 0.047 Uiso 1 1 calc R
C13 C -0.0785(5) 0.1744(5) 0.2993(4) 0.0339(16) Uani 1 1 d .
C14 C -0.0853(5) 0.2697(5) 0.3054(4) 0.0359(17) Uani 1 1 d .
C15 C -0.0456(6) 0.3158(6) 0.3559(5) 0.046(2) Uani 1 1 d .
H15 H -0.0129 0.2864 0.3857 0.056 Uiso 1 1 calc R
C16 C -0.0545(6) 0.4042(6) 0.3620(5) 0.048(2) Uani 1 1 d .
H16 H -0.0277 0.4335 0.3966 0.057 Uiso 1 1 calc R
C17 C -0.1363(7) 0.4075(7) 0.2706(6) 0.063(3) Uani 1 1 d .
H17 H -0.1667 0.4392 0.2402 0.075 Uiso 1 1 calc R
C18 C -0.1313(7) 0.3178(6) 0.2614(5) 0.056(3) Uani 1 1 d .
H18 H -0.1586 0.2902 0.2261 0.068 Uiso 1 1 calc R
N1 N -0.0628(4) 0.0006(4) 0.2863(4) 0.0377(15) Uani 1 1 d .
N2 N -0.1088(4) 0.1359(4) 0.2423(3) 0.0344(15) Uani 1 1 d .
N3 N -0.0420(4) 0.1326(4) 0.3493(4) 0.0359(15) Uani 1 1 d .
N4 N -0.0999(5) 0.4506(4) 0.3205(4) 0.0435(17) Uani 1 1 d .
N5 N 0.1257(4) -0.0826(4) 0.4692(4) 0.0348(14) Uani 1 1 d .
N6 N -0.2072(4) -0.0807(4) 0.0689(3) 0.0337(14) Uani 1 1 d .

loop_
_atom_site_aniso_label
_atom_site_aniso_U_11
_atom_site_aniso_U_22
_atom_site_aniso_U_33
_atom_site_aniso_U_23
_atom_site_aniso_U_13
_atom_site_aniso_U_12
Zn1 0.0416(5) 0.0224(4) 0.0307(5) 0.0019(3) -0.0016(4) -0.0001(4)
I1 0.0524(4) 0.0581(4) 0.0468(4) -0.0014(3) -0.0049(3) 0.0017(3)
I2 0.1044(7) 0.0210(3) 0.0986(7) 0.0017(3) -0.0021(5) -0.0016(3)
Zn2 0.0557(7) 0.0256(5) 0.0531(6) 0.0001(4) -0.0026(5) -0.0036(4)
I3 0.1239(8) 0.0602(5) 0.0694(5) 0.0317(4) -0.0317(5) -0.0352(5)
I4 0.0584(5) 0.0614(5) 0.1031(7) -0.0217(4) 0.0123(4) 0.0139(4)
C1 0.034(4) 0.035(4) 0.031(4) 0.003(3) -0.004(3) 0.003(3)
C2 0.038(4) 0.031(4) 0.028(4) 0.000(3) -0.004(3) 0.003(3)
C3 0.084(8) 0.025(4) 0.058(6) 0.009(4) -0.028(5) -0.012(4)
C4 0.092(8) 0.033(4) 0.035(4) 0.009(3) -0.023(5) -0.012(5)
C5 0.068(6) 0.021(3) 0.046(5) 0.006(3) -0.018(4) 0.000(4)
C6 0.070(6) 0.031(4) 0.037(4) 0.004(3) -0.017(4) 0.001(4)
C7 0.041(4) 0.031(4) 0.032(4) 0.000(3) -0.007(3) 0.004(3)
C8 0.037(4) 0.027(4) 0.033(4) 0.003(3) -0.004(3) -0.001(3)
C9 0.050(5) 0.028(4) 0.050(5) 0.000(3) -0.017(4) 0.002(4)
C10 0.050(5) 0.029(4) 0.046(5) 0.003(3) -0.013(4) -0.001(4)
C11 0.050(5) 0.029(4) 0.040(4) 0.002(3) -0.014(4) 0.001(4)
C12 0.052(5) 0.029(4) 0.037(4) 0.003(3) -0.009(4) 0.003(4)
C13 0.033(4) 0.026(4) 0.042(4) 0.003(3) 0.003(3) 0.004(3)
C14 0.037(4) 0.030(4) 0.041(4) 0.001(3) 0.001(3) 0.000(3)
C15 0.051(5) 0.032(4) 0.057(5) -0.001(4) -0.014(4) 0.004(4)
C16 0.048(5) 0.033(4) 0.062(6) -0.010(4) -0.014(4) 0.005(4)
C17 0.096(9) 0.036(5) 0.056(6) 0.003(4) -0.022(6) 0.023(5)
C18 0.088(8) 0.036(5) 0.045(5) -0.010(4) -0.029(5) 0.014(5)
N1 0.046(4) 0.027(3) 0.040(4) 0.000(3) -0.007(3) 0.003(3)
N2 0.044(4) 0.028(3) 0.031(3) 0.000(2) -0.005(3) 0.003(3)
N3 0.042(4) 0.030(3) 0.036(4) -0.001(3) -0.011(3) 0.006(3)
N4 0.066(5) 0.024(3) 0.040(4) 0.000(3) -0.002(4) 0.005(3)
N5 0.041(4) 0.028(3) 0.036(3) 0.005(3) -0.008(3) -0.001(3)
N6 0.046(4) 0.027(3) 0.028(3) 0.003(2) -0.010(3) 0.001(3)

loop_
_atom_type_symbol
_atom_type_description
_atom_type_scat_dispersion_real
_atom_type_scat_dispersion_imag
_atom_type_scat_source
C C 0.0030 0.0016 'International Tables Vol C Tables 4.2.6.8 and 6.1.1.4'
H H 0.0000 0.0000 'International Tables Vol C Tables 4.2.6.8 and 6.1.1.4'
I I -0.4672 1.7687 'International Tables Vol C Tables 4.2.6.8 and 6.1.1.4'
N N 0.0059 0.0032 'International Tables Vol C Tables 4.2.6.8 and 6.1.1.4'
Zn Zn 0.2937 1.3977 'International Tables Vol C Tables 4.2.6.8 and 6.1.1.4'

loop_
_geom_angle_atom_site_label_1
_geom_angle_atom_site_label_2
_geom_angle_atom_site_label_3
_geom_angle
_geom_angle_site_symmetry_1
_geom_angle_site_symmetry_3
N6 Zn1 N5 95.9(3) 6_656 .
N6 Zn1 I2 115.62(18) 6_656 .
N5 Zn1 I2 115.78(19) . .
N6 Zn1 I1 108.74(19) 6_656 .
N5 Zn1 I1 100.1(2) . .
I2 Zn1 I1 117.62(4) . .
Zn1 I1 Zn2 101.31(4) . .
N4 Zn2 I4 111.1(2) 3_556 .
N4 Zn2 I3 110.4(2) 3_556 .
I4 Zn2 I3 123.02(5) . .
N4 Zn2 I1 90.4(2) 3_556 .
I4 Zn2 I1 114.14(5) . .
I3 Zn2 I1 102.71(5) . .
N2 C1 N1 125.8(7) . .
N2 C1 C2 117.7(7) . .
N1 C1 C2 116.6(7) . .
C6 C2 C3 116.6(8) . .
C6 C2 C1 123.1(7) . .
C3 C2 C1 120.3(7) . .
C4 C3 C2 119.4(8) . .
N6 C4 C3 124.1(8) . .
N6 C5 C6 122.0(8) . .
C5 C6 C2 120.4(8) . .
N1 C7 N3 125.3(7) . .
N1 C7 C8 117.6(7) . .
N3 C7 C8 117.0(7) . .
C12 C8 C9 118.2(7) . .
C12 C8 C7 119.8(7) . .
C9 C8 C7 121.9(7) . .
C10 C9 C8 118.3(8) . .
N5 C10 C9 123.1(8) . .
N5 C11 C12 122.2(8) . .
C11 C12 C8 119.7(8) . .
N3 C13 N2 124.6(7) . .
N3 C13 C14 117.7(7) . .
N2 C13 C14 117.7(7) . .
C18 C14 C15 116.9(8) . .
C18 C14 C13 121.9(8) . .
C15 C14 C13 121.2(8) . .
C16 C15 C14 120.2(9) . .
N4 C16 C15 123.1(9) . .
N4 C17 C18 123.5(9) . .
C14 C18 C17 119.1(9) . .
C7 N1 C1 113.6(7) . .
C1 N2 C13 114.9(7) . .
C13 N3 C7 115.6(7) . .
C17 N4 C16 117.1(8) . .
C17 N4 Zn2 120.0(6) . 3_456
C16 N4 Zn2 122.5(6) . 3_456
C10 N5 C11 118.1(7) . .
C10 N5 Zn1 123.2(6) . .
C11 N5 Zn1 117.4(6) . .
C4 N6 C5 117.3(7) . .
C4 N6 Zn1 119.1(5) . 6_556
C5 N6 Zn1 123.0(6) . 6_556

loop_
_geom_bond_atom_site_label_1
_geom_bond_atom_site_label_2
_geom_bond_distance
_geom_bond_site_symmetry_2
Zn1 N6 2.059(6) 6_656
Zn1 N5 2.078(7) .
Zn1 I2 2.4671(11) .
Zn1 I1 2.5563(11) .
I1 Zn2 2.6466(13) .
Zn2 N4 2.066(7) 3_556
Zn2 I4 2.5282(14) .
Zn2 I3 2.5343(13) .
C1 N2 1.322(10) .
C1 N1 1.348(10) .
C1 C2 1.490(11) .
C2 C6 1.375(12) .
C2 C3 1.379(12) .
C3 C4 1.349(13) .
C4 N6 1.320(11) .
C5 N6 1.326(10) .
C5 C6 1.370(12) .
C7 N1 1.337(10) .
C7 N3 1.338(10) .
C7 C8 1.489(11) .
C8 C12 1.373(12) .
C8 C9 1.390(11) .
C9 C10 1.387(12) .
C10 N5 1.319(11) .
C11 N5 1.345(11) .
C11 C12 1.370(12) .
C13 N3 1.318(10) .
C13 N2 1.346(11) .
C13 C14 1.467(11) .
C14 C18 1.384(13) .
C14 C15 1.386(12) .
C15 C16 1.366(13) .
C16 N4 1.335(12) .
C17 N4 1.325(13) .
C17 C18 1.386(14) .
N4 Zn2 2.066(7) 3_456
N6 Zn1 2.059(6) 6_556
